data_2213092
loop_
_publ_author_name
'Yong Wang'
'Wei Wang'
'Jing Wang'
'Xi-Fei Zhou'
'Ling-Ling Mao'

_publ_section_title
;
 2,2'-(<i>m</i>-Phenylenedimethylenedithio)bis(1,3-thiazoline)
;
_journal_coeditor_code AT2262
_journal_issue 5
_journal_name_full 'Acta Crystallographica Section E'
_journal_page_first o2440
_journal_page_last o2441
_journal_paper_doi 10.1107/S1600536807016716
_journal_volume 63
_journal_year 2007
_chemical_formula_iupac 'C14 H16 N2 S4'
_chemical_formula_moiety 'C14 H16 N2 S4'
_chemical_formula_sum 'C14 H16 N2 S4'
_chemical_formula_weight 340.53
_chemical_melting_point 335
_chemical_name_systematic
;
2,2'-(<i>m</i>-Phenylenedimethylenedithio)bis(1,3-thiazoline)
;
_space_group_IT_number 15
_symmetry_cell_setting monoclinic
_symmetry_space_group_name_Hall '-C 2yc'
_symmetry_space_group_name_H-M 'C 1 2/c 1'
_atom_sites_solution_hydrogens geom
_atom_sites_solution_primary direct
_atom_sites_solution_secondary difmap
_cell_angle_alpha 90.00
_cell_angle_beta 91.61(3)
_cell_angle_gamma 90.00
_cell_formula_units_Z 4
_cell_length_a 24.47(2)
_cell_length_b 7.195(6)
_cell_length_c 9.097(8)
_cell_measurement_reflns_used 1512
_cell_measurement_temperature 294(2)
_cell_measurement_theta_max 26.04
_cell_measurement_theta_min 2.95
_cell_volume 1601(2)
_computing_cell_refinement SMART
_computing_data_collection 'SMART (Bruker, 1997)'
_computing_data_reduction 'SAINT (Bruker, 1997)'
_computing_molecular_graphics 'SHELXTL (Bruker, 1997)'
_computing_publication_material SHELXTL
_computing_structure_refinement 'SHELXL97 (Sheldrick, 1997)'
_computing_structure_solution 'SHELXS97 (Sheldrick, 1997)'
_diffrn_ambient_temperature 294(2)
_diffrn_measured_fraction_theta_full 0.999
_diffrn_measured_fraction_theta_max 0.999
_diffrn_measurement_device_type 'Bruker SMART CCD area-detector'
_diffrn_measurement_method '\f and \w'
_diffrn_radiation_monochromator graphite
_diffrn_radiation_source 'fine-focus sealed tube'
_diffrn_radiation_type 'Mo K\a'
_diffrn_radiation_wavelength 0.71073
_diffrn_reflns_av_R_equivalents 0.0355
_diffrn_reflns_av_sigmaI/netI 0.0377
_diffrn_reflns_limit_h_max 28
_diffrn_reflns_limit_h_min -27
_diffrn_reflns_limit_k_max 4
_diffrn_reflns_limit_k_min -8
_diffrn_reflns_limit_l_max 10
_diffrn_reflns_limit_l_min -10
_diffrn_reflns_number 3865
_diffrn_reflns_theta_full 25.02
_diffrn_reflns_theta_max 25.02
_diffrn_reflns_theta_min 1.67
_diffrn_standards_decay_% 0
_diffrn_standards_number 0
_exptl_absorpt_coefficient_mu 0.584
_exptl_absorpt_correction_T_max 1.000
_exptl_absorpt_correction_T_min 0.658
_exptl_absorpt_correction_type multi-scan
_exptl_absorpt_process_details '(SADABS; Sheldrick, 1996)'
_exptl_crystal_colour colourless
_exptl_crystal_density_diffrn 1.413
_exptl_crystal_density_method 'not measured'
_exptl_crystal_description block
_exptl_crystal_F_000 712
_exptl_crystal_size_max 0.20
_exptl_crystal_size_mid 0.18
_exptl_crystal_size_min 0.14
_refine_diff_density_max 0.415
_refine_diff_density_min -0.247
_refine_ls_extinction_method none
_refine_ls_goodness_of_fit_ref 1.110
_refine_ls_hydrogen_treatment constr
_refine_ls_matrix_type full
_refine_ls_number_parameters 92
_refine_ls_number_reflns 1420
_refine_ls_number_restraints 0
_refine_ls_restrained_S_all 1.110
_refine_ls_R_factor_all 0.0588
_refine_ls_R_factor_gt 0.0386
_refine_ls_shift/su_max 0.000
_refine_ls_shift/su_mean 0.000
_refine_ls_structure_factor_coef Fsqd
_refine_ls_weighting_details 'w = 1/[\s^2^(Fo^2^)+(0.0684P)^2^+0.4326P] where P=(Fo^2^+2Fc^2^)/3'
_refine_ls_weighting_scheme calc
_refine_ls_wR_factor_gt 0.1146
_refine_ls_wR_factor_ref 0.1287
_reflns_number_gt 1024
_reflns_number_total 1420
_reflns_threshold_expression I>2\s(I)
_cod_data_source_file at2262.cif
_cod_data_source_block I
_cod_original_sg_symbol_H-M 'C 2/c'
_cod_database_code 2213092
_cod_database_fobs_code 2213092

loop_
_symmetry_equiv_pos_as_xyz
'x, y, z'
'-x, y, -z+1/2'
'x+1/2, y+1/2, z'
'-x+1/2, y+1/2, -z+1/2'
'-x, -y, -z'
'x, -y, z-1/2'
'-x+1/2, -y+1/2, -z'
'x+1/2, -y+1/2, z-1/2'

loop_
_atom_site_type_symbol
_atom_site_label
_atom_site_fract_x
_atom_site_fract_y
_atom_site_fract_z
_atom_site_U_iso_or_equiv
_atom_site_adp_type
_atom_site_calc_flag
_atom_site_refinement_flags
_atom_site_occupancy
S S1 0.28316(3) 0.28032(14) 0.82060(11) 0.0723(4) Uani d . 1
S S2 0.35173(3) 0.05214(12) 0.62772(9) 0.0599(3) Uani d . 1
N N1 0.38555(10) 0.3579(4) 0.7746(3) 0.0599(7) Uani d . 1
C C1 0.31168(17) 0.4628(6) 0.9315(5) 0.0813(11) Uani d . 1
H H1A 0.2879 0.5706 0.9287 0.098 Uiso calc R 1
H H1B 0.3163 0.4223 1.0328 0.098 Uiso calc R 1
C C2 0.36616(15) 0.5096(5) 0.8683(4) 0.0688(9) Uani d . 1
H H2A 0.3628 0.6227 0.8107 0.083 Uiso calc R 1
H H2B 0.3926 0.5316 0.9477 0.083 Uiso calc R 1
C C3 0.34814(11) 0.2437(4) 0.7452(3) 0.0438(7) Uani d . 1
C C4 0.42161(12) 0.0664(5) 0.5653(3) 0.0562(8) Uani d . 1
H H4A 0.4228 0.0167 0.4663 0.067 Uiso calc R 1
H H4B 0.4323 0.1961 0.5611 0.067 Uiso calc R 1
C C5 0.46223(10) -0.0362(4) 0.6613(3) 0.0429(7) Uani d . 1
C C6 0.46310(14) -0.2285(4) 0.6614(4) 0.0664(9) Uani d . 1
H H6 0.4386 -0.2940 0.6011 0.080 Uiso calc R 1
C C7 0.5000 -0.3232(7) 0.7500 0.0853(18) Uani d S 1
H H7 0.5000 -0.4524 0.7500 0.102 Uiso calc SR 1
C C8 0.5000 0.0582(5) 0.7500 0.0402(9) Uani d S 1
H H8 0.5000 0.1874 0.7500 0.048 Uiso calc SR 1

loop_
_atom_site_aniso_label
_atom_site_aniso_U_11
_atom_site_aniso_U_22
_atom_site_aniso_U_33
_atom_site_aniso_U_12
_atom_site_aniso_U_13
_atom_site_aniso_U_23
S1 0.0527(5) 0.0828(7) 0.0829(7) -0.0076(4) 0.0274(4) -0.0170(5)
S2 0.0384(4) 0.0697(6) 0.0719(6) -0.0033(4) 0.0040(3) -0.0206(4)
N1 0.0494(15) 0.0616(16) 0.0690(18) -0.0057(14) 0.0054(12) -0.0093(15)
C1 0.081(3) 0.085(3) 0.078(2) 0.000(2) 0.018(2) -0.025(2)
C2 0.073(2) 0.065(2) 0.068(2) -0.0025(18) 0.0008(17) -0.0111(18)
C3 0.0399(15) 0.0529(18) 0.0386(15) 0.0031(14) 0.0035(11) 0.0042(13)
C4 0.0414(15) 0.083(2) 0.0446(16) 0.0046(16) 0.0108(12) -0.0038(16)
C5 0.0356(14) 0.0505(17) 0.0434(15) 0.0004(13) 0.0146(11) -0.0051(14)
C6 0.0502(18) 0.0503(19) 0.099(3) -0.0081(16) 0.0072(17) -0.0214(19)
C7 0.074(4) 0.032(2) 0.150(6) 0.000 0.011(4) 0.000
C8 0.043(2) 0.036(2) 0.042(2) 0.000 0.0167(16) 0.000

loop_
_atom_type_symbol
_atom_type_description
_atom_type_scat_dispersion_real
_atom_type_scat_dispersion_imag
_atom_type_scat_source
C C 0.0033 0.0016
; International Tables
Vol. C, Tables 4.2.6.8 and 6.1.1.4
;
H H 0.0000 0.0000
; International Tables
Vol. C, Tables 4.2.6.8 and 6.1.1.4
;
N N 0.0061 0.0033
; International Tables
Vol. C, Tables 4.2.6.8 and 6.1.1.4
;
S S 0.1246 0.1234
; International Tables
Vol. C, Tables 4.2.6.8 and 6.1.1.4
;

loop_
_geom_angle_atom_site_label_1
_geom_angle_atom_site_label_2
_geom_angle_atom_site_label_3
_geom_angle_site_symmetry_1
_geom_angle
_geom_angle_publ_flag
C3 S1 C1 . 89.28(16) ?
C3 S2 C4 . 102.13(15) yes
C3 N1 C2 . 111.4(3) ?
C2 C1 S1 . 106.6(2) ?
C2 C1 H1A . 110.4 ?
S1 C1 H1A . 110.4 ?
C2 C1 H1B . 110.4 ?
S1 C1 H1B . 110.4 ?
H1A C1 H1B . 108.6 ?
N1 C2 C1 . 111.0(3) ?
N1 C2 H2A . 109.4 ?
C1 C2 H2A . 109.4 ?
N1 C2 H2B . 109.4 ?
C1 C2 H2B . 109.4 ?
H2A C2 H2B . 108.0 ?
N1 C3 S2 . 126.8(2) yes
N1 C3 S1 . 118.6(2) ?
S2 C3 S1 . 114.56(16) yes
C5 C4 S2 . 113.8(2) ?
C5 C4 H4A . 108.8 ?
S2 C4 H4A . 108.8 ?
C5 C4 H4B . 108.8 ?
S2 C4 H4B . 108.8 ?
H4A C4 H4B . 107.7 ?
C6 C5 C8 . 118.6(3) ?
C6 C5 C4 . 120.2(3) ?
C8 C5 C4 . 121.2(3) ?
C7 C6 C5 . 120.4(3) ?
C7 C6 H6 . 119.8 ?
C5 C6 H6 . 119.8 ?
C6 C7 C6 2_656 120.6(4) ?
C6 C7 H7 2_656 119.7 ?
C6 C7 H7 . 119.7 ?
C5 C8 C5 2_656 121.4(4) ?
C5 C8 H8 2_656 119.3 ?
C5 C8 H8 . 119.3 ?

loop_
_geom_bond_atom_site_label_1
_geom_bond_atom_site_label_2
_geom_bond_site_symmetry_2
_geom_bond_distance
_geom_bond_publ_flag
S1 C3 . 1.769(3) ?
S1 C1 . 1.786(4) ?
S2 C3 . 1.748(3) yes
S2 C4 . 1.820(3) yes
N1 C3 . 1.253(4) ?
N1 C2 . 1.472(4) ?
C1 C2 . 1.505(5) ?
C1 H1A . 0.9700 ?
C1 H1B . 0.9700 ?
C2 H2A . 0.9700 ?
C2 H2B . 0.9700 ?
C4 C5 . 1.499(4) ?
C4 H4A . 0.9700 ?
C4 H4B . 0.9700 ?
C5 C6 . 1.384(4) ?
C5 C8 . 1.387(3) ?
C6 C7 . 1.374(4) ?
C6 H6 . 0.9300 ?
C7 C6 2_656 1.374(4) ?
C7 H7 . 0.9300 ?
C8 C5 2_656 1.387(3) ?
C8 H8 . 0.9300 ?

loop_
_geom_torsion_atom_site_label_1
_geom_torsion_atom_site_label_2
_geom_torsion_atom_site_label_3
_geom_torsion_atom_site_label_4
_geom_torsion_site_symmetry_4
_geom_torsion
C3 S1 C1 C2 . 14.8(3)
C3 N1 C2 C1 . 13.4(4)
S1 C1 C2 N1 . -18.7(4)
C2 N1 C3 S2 . 175.2(2)
C2 N1 C3 S1 . -1.4(4)
C4 S2 C3 N1 . 0.2(3)
C4 S2 C3 S1 . 176.94(16)
C1 S1 C3 N1 . -8.7(3)
C1 S1 C3 S2 . 174.3(2)
C3 S2 C4 C5 . 89.4(3)
S2 C4 C5 C6 . 71.9(3)
S2 C4 C5 C8 . -108.9(2)
C8 C5 C6 C7 . 1.3(4)
C4 C5 C6 C7 . -179.5(2)
C5 C6 C7 C6 2_656 -0.7(2)
C6 C5 C8 C5 2_656 -0.6(2)
C4 C5 C8 C5 2_656 -179.8(3)
